data_2226234
loop_
_publ_author_name
'Saraswathi, B. S.'
'Gowda, B. Thimme'
'Foro, Sabine'
'Fuess, Hartmut'

_publ_section_title
;
 <i>N</i>-(3-Methylphenyl)succinimide
;
_journal_coeditor_code NG2766
_journal_issue 6
_journal_name_full 'Acta Crystallographica Section E'
_journal_page_first o1269
_journal_paper_doi 10.1107/S1600536810015904
_journal_volume 66
_journal_year 2010
_chemical_formula_iupac 'C11 H11 N O2'
_chemical_formula_moiety 'C11 H11 N O2'
_chemical_formula_sum 'C11 H11 N O2'
_chemical_formula_weight 189.21
_chemical_name_common
;
<i>N</i>-(3-Methylphenyl)succinimide
;
_chemical_name_systematic
;
1-(3-Methylphenyl)pyrrolidine-2,5-dione
;
_space_group_IT_number 14
_symmetry_cell_setting monoclinic
_symmetry_space_group_name_Hall '-P 2yn'
_symmetry_space_group_name_H-M 'P 1 21/n 1'
_atom_sites_solution_hydrogens geom
_atom_sites_solution_primary direct
_atom_sites_solution_secondary difmap
_audit_creation_method SHELXL-97
_cell_angle_alpha 90.00
_cell_angle_beta 100.060(10)
_cell_angle_gamma 90.00
_cell_formula_units_Z 4
_cell_length_a 7.7906(9)
_cell_length_b 6.6015(8)
_cell_length_c 19.511(2)
_cell_measurement_reflns_used 1573
_cell_measurement_temperature 299(2)
_cell_measurement_theta_max 27.71
_cell_measurement_theta_min 2.64
_cell_volume 988.0(2)
_computing_cell_refinement
;
CrysAlis RED (Oxford Diffraction, 2009)
;
_computing_data_collection
;
CrysAlis CCD (Oxford Diffraction, 2009)
;
_computing_data_reduction
;
CrysAlis RED (Oxford Diffraction, 2009)
;
_computing_molecular_graphics 'PLATON (Spek, 2009)'
_computing_publication_material 'SHELXL97 (Sheldrick, 2008)'
_computing_structure_refinement 'SHELXL97 (Sheldrick, 2008)'
_computing_structure_solution 'SHELXS97 (Sheldrick, 2008)'
_diffrn_ambient_temperature 299(2)
_diffrn_measured_fraction_theta_full 0.989
_diffrn_measured_fraction_theta_max 0.989
_diffrn_measurement_device_type
;
Oxford Diffraction Xcalibur diffractometer
with a Sapphire CCD detector
;
_diffrn_measurement_method
;
Rotation method data acquisition using \w and \f scans
;
_diffrn_radiation_monochromator graphite
_diffrn_radiation_source 'fine-focus sealed tube'
_diffrn_radiation_type MoK\a
_diffrn_radiation_wavelength 0.71073
_diffrn_reflns_av_R_equivalents 0.0202
_diffrn_reflns_av_sigmaI/netI 0.0213
_diffrn_reflns_limit_h_max 9
_diffrn_reflns_limit_h_min -9
_diffrn_reflns_limit_k_max 6
_diffrn_reflns_limit_k_min -8
_diffrn_reflns_limit_l_max 22
_diffrn_reflns_limit_l_min -24
_diffrn_reflns_number 3757
_diffrn_reflns_theta_full 26.37
_diffrn_reflns_theta_max 26.37
_diffrn_reflns_theta_min 2.68
_diffrn_standards_decay_% 0
_diffrn_standards_number 0
_exptl_absorpt_coefficient_mu 0.088
_exptl_absorpt_correction_T_max 0.9878
_exptl_absorpt_correction_T_min 0.9723
_exptl_absorpt_correction_type multi-scan
_exptl_absorpt_process_details
;
(CrysAlis RED; Oxford Diffraction, 2009)
;
_exptl_crystal_colour colourless
_exptl_crystal_density_diffrn 1.272
_exptl_crystal_density_method 'not measured'
_exptl_crystal_description rod
_exptl_crystal_F_000 400
_exptl_crystal_size_max 0.32
_exptl_crystal_size_mid 0.16
_exptl_crystal_size_min 0.14
_refine_diff_density_max 0.165
_refine_diff_density_min -0.177
_refine_ls_extinction_method none
_refine_ls_goodness_of_fit_ref 1.177
_refine_ls_hydrogen_treatment constr
_refine_ls_matrix_type full
_refine_ls_number_parameters 128
_refine_ls_number_reflns 2000
_refine_ls_number_restraints 0
_refine_ls_restrained_S_all 1.177
_refine_ls_R_factor_all 0.0718
_refine_ls_R_factor_gt 0.0500
_refine_ls_shift/su_max 0.000
_refine_ls_shift/su_mean 0.000
_refine_ls_structure_factor_coef Fsqd
_refine_ls_weighting_details 'calc w=1/[\s^2^(Fo^2^)+(0.1000P)^2^+0.0000P] where P=(Fo^2^+2Fc^2^)/3'
_refine_ls_weighting_scheme calc
_refine_ls_wR_factor_gt 0.1511
_refine_ls_wR_factor_ref 0.1675
_reflns_number_gt 1453
_reflns_number_total 2000
_reflns_threshold_expression I>2sigma(I)
_cod_data_source_file ng2766.cif
_cod_data_source_block I
_cod_original_cell_volume 988.02(19)
_cod_original_sg_symbol_H-M 'P 21/n'
_cod_database_code 2226234
_cod_database_fobs_code 2226234

loop_
_symmetry_equiv_pos_as_xyz
'x, y, z'
'-x+1/2, y+1/2, -z+1/2'
'-x, -y, -z'
'x-1/2, -y-1/2, z-1/2'

loop_
_atom_site_type_symbol
_atom_site_label
_atom_site_fract_x
_atom_site_fract_y
_atom_site_fract_z
_atom_site_U_iso_or_equiv
_atom_site_adp_type
_atom_site_calc_flag
_atom_site_refinement_flags
_atom_site_occupancy
_atom_site_disorder_assembly
_atom_site_disorder_group
C C1 0.0804(2) 0.1090(2) 0.35080(8) 0.0418(4) Uani d . 1 . .
C C2 0.1645(2) -0.0080(3) 0.40538(9) 0.0477(5) Uani d . 1 . .
H H2 0.1895 -0.1430 0.3977 0.057 Uiso calc R 1 . .
C C3 0.2117(2) 0.0744(3) 0.47137(10) 0.0590(5) Uani d . 1 . .
C C4 0.1759(3) 0.2780(4) 0.48018(12) 0.0717(7) Uani d . 1 . .
H H4 0.2069 0.3364 0.5240 0.086 Uiso calc R 1 . .
C C5 0.0957(3) 0.3947(3) 0.42550(12) 0.0699(6) Uani d . 1 . .
H H5 0.0744 0.5311 0.4325 0.084 Uiso calc R 1 . .
C C6 0.0468(3) 0.3106(3) 0.36036(10) 0.0552(5) Uani d . 1 . .
H H6 -0.0082 0.3892 0.3234 0.066 Uiso calc R 1 . .
C C7 -0.0722(2) -0.1600(3) 0.27360(9) 0.0505(5) Uani d . 1 . .
C C8 -0.0778(3) -0.2276(4) 0.20019(10) 0.0679(6) Uani d . 1 . .
H H8A -0.1969 -0.2528 0.1775 0.081 Uiso calc R 1 . .
H H8B -0.0103 -0.3505 0.1987 0.081 Uiso calc R 1 . .
C C9 0.0004(3) -0.0551(4) 0.16546(10) 0.0710(7) Uani d . 1 . .
H H9A 0.0894 -0.1044 0.1405 0.085 Uiso calc R 1 . .
H H9B -0.0886 0.0143 0.1329 0.085 Uiso calc R 1 . .
C C10 0.0783(2) 0.0839(3) 0.22331(9) 0.0570(5) Uani d . 1 . .
C C11 0.2939(3) -0.0550(5) 0.53171(12) 0.0857(8) Uani d . 1 . .
H H11A 0.3588 -0.1625 0.5151 0.103 Uiso calc R 1 . .
H H11B 0.2045 -0.1114 0.5541 0.103 Uiso calc R 1 . .
H H11C 0.3709 0.0264 0.5644 0.103 Uiso calc R 1 . .
N N1 0.02773(18) 0.0164(2) 0.28405(7) 0.0438(4) Uani d . 1 . .
O O1 -0.1388(2) -0.2413(2) 0.31764(8) 0.0682(5) Uani d . 1 . .
O O2 0.1681(2) 0.2311(3) 0.22030(8) 0.0867(6) Uani d . 1 . .

loop_
_atom_site_aniso_label
_atom_site_aniso_U_11
_atom_site_aniso_U_22
_atom_site_aniso_U_33
_atom_site_aniso_U_12
_atom_site_aniso_U_13
_atom_site_aniso_U_23
C1 0.0422(8) 0.0435(9) 0.0422(9) -0.0036(7) 0.0142(7) -0.0011(7)
C2 0.0468(9) 0.0519(10) 0.0461(10) -0.0010(8) 0.0131(7) 0.0013(8)
C3 0.0479(10) 0.0869(15) 0.0437(10) -0.0122(10) 0.0123(8) -0.0003(10)
C4 0.0711(13) 0.0912(17) 0.0566(12) -0.0205(13) 0.0219(10) -0.0293(12)
C5 0.0807(14) 0.0573(12) 0.0786(16) -0.0142(12) 0.0330(12) -0.0206(11)
C6 0.0573(10) 0.0491(11) 0.0631(12) -0.0030(9) 0.0218(9) 0.0037(9)
C7 0.0442(9) 0.0552(11) 0.0521(11) -0.0006(8) 0.0086(8) -0.0047(8)
C8 0.0556(11) 0.0902(16) 0.0564(12) -0.0069(11) 0.0057(9) -0.0211(11)
C9 0.0618(12) 0.1086(18) 0.0423(11) 0.0053(12) 0.0086(9) -0.0046(11)
C10 0.0505(10) 0.0788(14) 0.0436(10) -0.0027(10) 0.0134(8) 0.0103(9)
C11 0.0681(14) 0.138(2) 0.0493(12) -0.0046(15) 0.0058(10) 0.0168(13)
N1 0.0427(7) 0.0491(8) 0.0400(8) -0.0009(6) 0.0085(6) 0.0025(6)
O1 0.0757(9) 0.0631(9) 0.0698(9) -0.0190(7) 0.0235(7) -0.0006(7)
O2 0.0944(12) 0.1052(13) 0.0646(10) -0.0348(10) 0.0254(9) 0.0154(9)

loop_
_atom_type_symbol
_atom_type_description
_atom_type_scat_dispersion_real
_atom_type_scat_dispersion_imag
_atom_type_scat_source
C C 0.0033 0.0016 'International Tables Vol C Tables 4.2.6.8 and 6.1.1.4'
H H 0.0000 0.0000 'International Tables Vol C Tables 4.2.6.8 and 6.1.1.4'
N N 0.0061 0.0033 'International Tables Vol C Tables 4.2.6.8 and 6.1.1.4'
O O 0.0106 0.0060 'International Tables Vol C Tables 4.2.6.8 and 6.1.1.4'

loop_
_geom_angle_atom_site_label_1
_geom_angle_atom_site_label_2
_geom_angle_atom_site_label_3
_geom_angle_site_symmetry_1
_geom_angle_site_symmetry_3
_geom_angle
_geom_angle_publ_flag
C6 C1 C2 . . 120.76(16) ?
C6 C1 N1 . . 120.37(15) ?
C2 C1 N1 . . 118.87(15) ?
C1 C2 C3 . . 120.54(18) ?
C1 C2 H2 . . 119.7 ?
C3 C2 H2 . . 119.7 ?
C2 C3 C4 . . 117.90(19) ?
C2 C3 C11 . . 120.8(2) ?
C4 C3 C11 . . 121.3(2) ?
C5 C4 C3 . . 121.34(19) ?
C5 C4 H4 . . 119.3 ?
C3 C4 H4 . . 119.3 ?
C4 C5 C6 . . 120.3(2) ?
C4 C5 H5 . . 119.8 ?
C6 C5 H5 . . 119.8 ?
C1 C6 C5 . . 119.10(19) ?
C1 C6 H6 . . 120.5 ?
C5 C6 H6 . . 120.5 ?
O1 C7 N1 . . 124.49(16) ?
O1 C7 C8 . . 127.37(18) ?
N1 C7 C8 . . 108.13(16) ?
C7 C8 C9 . . 105.02(17) ?
C7 C8 H8A . . 110.7 ?
C9 C8 H8A . . 110.7 ?
C7 C8 H8B . . 110.7 ?
C9 C8 H8B . . 110.7 ?
H8A C8 H8B . . 108.8 ?
C10 C9 C8 . . 105.46(16) ?
C10 C9 H9A . . 110.6 ?
C8 C9 H9A . . 110.6 ?
C10 C9 H9B . . 110.6 ?
C8 C9 H9B . . 110.6 ?
H9A C9 H9B . . 108.8 ?
O2 C10 N1 . . 123.72(18) ?
O2 C10 C9 . . 128.29(17) ?
N1 C10 C9 . . 107.98(17) ?
C3 C11 H11A . . 109.5 ?
C3 C11 H11B . . 109.5 ?
H11A C11 H11B . . 109.5 ?
C3 C11 H11C . . 109.5 ?
H11A C11 H11C . . 109.5 ?
H11B C11 H11C . . 109.5 ?
C10 N1 C7 . . 112.22(15) ?
C10 N1 C1 . . 124.11(15) ?
C7 N1 C1 . . 123.56(13) ?

loop_
_geom_bond_atom_site_label_1
_geom_bond_atom_site_label_2
_geom_bond_site_symmetry_2
_geom_bond_distance
_geom_bond_publ_flag
C1 C6 . 1.375(3) ?
C1 C2 . 1.385(2) ?
C1 N1 . 1.432(2) ?
C2 C3 . 1.387(3) ?
C2 H2 . 0.9300 ?
C3 C4 . 1.389(3) ?
C3 C11 . 1.504(3) ?
C4 C5 . 1.375(3) ?
C4 H4 . 0.9300 ?
C5 C6 . 1.378(3) ?
C5 H5 . 0.9300 ?
C6 H6 . 0.9300 ?
C7 O1 . 1.205(2) ?
C7 N1 . 1.396(2) ?
C7 C8 . 1.494(2) ?
C8 C9 . 1.507(3) ?
C8 H8A . 0.9700 ?
C8 H8B . 0.9700 ?
C9 C10 . 1.498(3) ?
C9 H9A . 0.9700 ?
C9 H9B . 0.9700 ?
C10 O2 . 1.204(2) ?
C10 N1 . 1.386(2) ?
C11 H11A . 0.9600 ?
C11 H11B . 0.9600 ?
C11 H11C . 0.9600 ?

loop_
_geom_torsion_atom_site_label_1
_geom_torsion_atom_site_label_2
_geom_torsion_atom_site_label_3
_geom_torsion_atom_site_label_4
_geom_torsion_site_symmetry_1
_geom_torsion_site_symmetry_2
_geom_torsion_site_symmetry_3
_geom_torsion_site_symmetry_4
_geom_torsion
_geom_torsion_publ_flag
C6 C1 C2 C3 . . . . 2.0(3) ?
N1 C1 C2 C3 . . . . -177.61(15) ?
C1 C2 C3 C4 . . . . -1.6(3) ?
C1 C2 C3 C11 . . . . 176.53(16) ?
C2 C3 C4 C5 . . . . 0.2(3) ?
C11 C3 C4 C5 . . . . -177.9(2) ?
C3 C4 C5 C6 . . . . 0.8(3) ?
C2 C1 C6 C5 . . . . -1.0(3) ?
N1 C1 C6 C5 . . . . 178.66(16) ?
C4 C5 C6 C1 . . . . -0.4(3) ?
O1 C7 C8 C9 . . . . 171.10(19) ?
N1 C7 C8 C9 . . . . -9.8(2) ?
C7 C8 C9 C10 . . . . 10.8(2) ?
C8 C9 C10 O2 . . . . 172.5(2) ?
C8 C9 C10 N1 . . . . -8.2(2) ?
O2 C10 N1 C7 . . . . -178.5(2) ?
C9 C10 N1 C7 . . . . 2.2(2) ?
O2 C10 N1 C1 . . . . -2.1(3) ?
C9 C10 N1 C1 . . . . 178.57(15) ?
O1 C7 N1 C10 . . . . -175.92(19) ?
C8 C7 N1 C10 . . . . 5.0(2) ?
O1 C7 N1 C1 . . . . 7.7(3) ?
C8 C7 N1 C1 . . . . -171.46(15) ?
C6 C1 N1 C10 . . . . 57.0(2) ?
C2 C1 N1 C10 . . . . -123.42(19) ?
C6 C1 N1 C7 . . . . -127.04(18) ?
C2 C1 N1 C7 . . . . 52.6(2) ?

loop_
_cod_related_entry_id
_cod_related_entry_database
_cod_related_entry_code
1 ChemSpider 4323929
